data_2226586
loop_
_publ_author_name
'Altaf, Muhammad'
'Stoeckli-Evans, Helen'

_publ_section_title
;
 <i>rac</i>-<i>N</i>-[Hydroxy(4-pyridyl)methyl]picolinamide: a
 hemiamidal
;
_journal_coeditor_code LH5064
_journal_issue 7
_journal_name_full 'Acta Crystallographica Section E'
_journal_page_first o1640
_journal_paper_doi 10.1107/S1600536810021756
_journal_volume 66
_journal_year 2010
_chemical_formula_iupac 'C12 H11 N3 O2'
_chemical_formula_moiety 'C12 H11 N3 O2'
_chemical_formula_sum 'C12 H11 N3 O2'
_chemical_formula_weight 229.24
_chemical_name_systematic
;
<i>rac</i>-<i>N</i>-[Hydroxy(4-pyridyl)methyl]picolinamide
;
_space_group_IT_number 14
_symmetry_cell_setting monoclinic
_symmetry_space_group_name_Hall '-P 2ybc'
_symmetry_space_group_name_H-M 'P 1 21/c 1'
_atom_sites_solution_hydrogens geom
_atom_sites_solution_primary direct
_atom_sites_solution_secondary difmap
_audit_creation_method SHELXL-97
_cell_angle_alpha 90.00
_cell_angle_beta 111.354(9)
_cell_angle_gamma 90.00
_cell_formula_units_Z 4
_cell_length_a 12.1450(13)
_cell_length_b 5.6044(4)
_cell_length_c 16.3940(19)
_cell_measurement_reflns_used 10944
_cell_measurement_temperature 173(2)
_cell_measurement_theta_max 29.60
_cell_measurement_theta_min 1.81
_cell_volume 1039.26(19)
_computing_cell_refinement 'X-AREA (Stoe & Cie, 2004)'
_computing_data_collection 'X-AREA (Stoe & Cie, 2004)'
_computing_data_reduction 'X-RED32 (Stoe & Cie, 2004)'
_computing_molecular_graphics 'PLATON (Spek, 2009) and Mercury (Macrae <i>et al.</i>,  2006)'
_computing_publication_material 'SHELXL97 (Sheldrick, 2008) and PLATON (Spek, 2009)'
_computing_structure_refinement 'SHELXL97 (Sheldrick, 2008)'
_computing_structure_solution 'SHELXS97 (Sheldrick, 2008)'
_diffrn_ambient_temperature 173(2)
_diffrn_measured_fraction_theta_full 0.992
_diffrn_measured_fraction_theta_max 0.992
_diffrn_measurement_device_type 'Stoe IPDS-2'
_diffrn_measurement_method 'phi + omega rotation'
_diffrn_radiation_monochromator graphite
_diffrn_radiation_source 'fine-focus sealed tube'
_diffrn_radiation_type MoK\a
_diffrn_radiation_wavelength 0.71073
_diffrn_reflns_av_R_equivalents 0.0794
_diffrn_reflns_av_sigmaI/netI 0.0453
_diffrn_reflns_limit_h_max 16
_diffrn_reflns_limit_h_min -16
_diffrn_reflns_limit_k_max 7
_diffrn_reflns_limit_k_min -7
_diffrn_reflns_limit_l_max 22
_diffrn_reflns_limit_l_min -22
_diffrn_reflns_number 14414
_diffrn_reflns_theta_full 29.29
_diffrn_reflns_theta_max 29.29
_diffrn_reflns_theta_min 1.80
_diffrn_standards_decay_% 0
_diffrn_standards_number 0
_exptl_absorpt_coefficient_mu 0.103
_exptl_absorpt_correction_type none
_exptl_crystal_colour colourless
_exptl_crystal_density_diffrn 1.465
_exptl_crystal_density_method 'not measured'
_exptl_crystal_description plate
_exptl_crystal_F_000 480
_exptl_crystal_size_max 0.50
_exptl_crystal_size_mid 0.41
_exptl_crystal_size_min 0.10
_refine_diff_density_max 0.372
_refine_diff_density_min -0.224
_refine_ls_extinction_coef 0.020(4)
_refine_ls_extinction_expression Fc^*^=kFc[1+0.001xFc^2^\l^3^/sin(2\q)]^-1/4^
_refine_ls_extinction_method 'SHELXL97 (Sheldrick, 2008)'
_refine_ls_goodness_of_fit_ref 1.042
_refine_ls_hydrogen_treatment mixed
_refine_ls_matrix_type full
_refine_ls_number_parameters 163
_refine_ls_number_reflns 2823
_refine_ls_number_restraints 0
_refine_ls_restrained_S_all 1.042
_refine_ls_R_factor_all 0.0592
_refine_ls_R_factor_gt 0.0424
_refine_ls_shift/su_max 0.000
_refine_ls_shift/su_mean 0.000
_refine_ls_structure_factor_coef Fsqd
_refine_ls_weighting_details 'calc w=1/[\s^2^(Fo^2^)+(0.0672P)^2^] where P=(Fo^2^+2Fc^2^)/3'
_refine_ls_weighting_scheme calc
_refine_ls_wR_factor_gt 0.1049
_refine_ls_wR_factor_ref 0.1111
_reflns_number_gt 2196
_reflns_number_total 2823
_reflns_threshold_expression I>2\s(I)
_cod_data_source_file lh5064.cif
_cod_data_source_block I
_cod_original_cell_volume 1039.26(18)
_cod_original_sg_symbol_H-M 'P 21/c'
_cod_database_code 2226586
_cod_database_fobs_code 2226586

loop_
_symmetry_equiv_pos_site_id
_symmetry_equiv_pos_as_xyz
1 x,y,z
2 -x,1/2+y,1/2-z
3 -x,-y,-z
4 x,1/2-y,1/2+z

loop_
_atom_site_aniso_label
_atom_site_aniso_U_11
_atom_site_aniso_U_22
_atom_site_aniso_U_33
_atom_site_aniso_U_12
_atom_site_aniso_U_13
_atom_site_aniso_U_23
O1 0.0345(5) 0.0250(5) 0.0274(5) -0.0026(4) 0.0186(4) -0.0048(4)
O2 0.0272(4) 0.0201(4) 0.0265(4) 0.0048(3) 0.0145(4) 0.0036(3)
N1 0.0231(5) 0.0199(5) 0.0238(5) 0.0013(4) 0.0108(4) 0.0005(4)
N2 0.0236(5) 0.0197(5) 0.0209(5) -0.0023(4) 0.0110(4) -0.0025(4)
N3 0.0246(5) 0.0305(6) 0.0421(7) -0.0003(4) 0.0107(5) -0.0041(5)
C1 0.0276(6) 0.0210(6) 0.0275(6) -0.0008(5) 0.0104(5) -0.0002(5)
C2 0.0250(6) 0.0279(7) 0.0342(7) -0.0042(5) 0.0100(5) 0.0012(5)
C3 0.0235(6) 0.0322(7) 0.0377(7) 0.0003(5) 0.0156(5) 0.0025(6)
C4 0.0255(6) 0.0253(6) 0.0290(6) 0.0022(5) 0.0141(5) 0.0002(5)
C5 0.0236(5) 0.0197(5) 0.0205(5) 0.0026(4) 0.0104(4) 0.0036(4)
C6 0.0231(5) 0.0187(5) 0.0213(5) 0.0028(4) 0.0103(4) 0.0019(4)
C7 0.0236(5) 0.0167(5) 0.0208(5) -0.0007(4) 0.0111(4) -0.0009(4)
C8 0.0220(5) 0.0203(6) 0.0191(5) -0.0025(4) 0.0086(4) -0.0029(4)
C9 0.0270(6) 0.0222(6) 0.0293(6) -0.0034(5) 0.0124(5) 0.0002(5)
C10 0.0257(6) 0.0312(7) 0.0418(8) -0.0051(5) 0.0162(6) -0.0008(6)
C11 0.0270(6) 0.0249(6) 0.0339(7) 0.0029(5) 0.0069(5) -0.0007(5)
C12 0.0264(6) 0.0231(6) 0.0279(6) -0.0005(5) 0.0099(5) 0.0017(5)

loop_
_atom_site_type_symbol
_atom_site_label
_atom_site_fract_x
_atom_site_fract_y
_atom_site_fract_z
_atom_site_U_iso_or_equiv
_atom_site_thermal_displace_type
_atom_site_calc_flag
_atom_site_refinement_flags
_atom_site_occupancy
O O1 -0.08117(8) 1.01540(16) 0.21882(6) 0.0269(3) Uani . . 1.000
O O2 0.03250(8) 1.27719(16) 0.06003(6) 0.0233(2) Uani . . 1.000
N N1 -0.15978(9) 0.51231(18) 0.08046(7) 0.0216(3) Uani . . 1.000
N N2 -0.01442(9) 0.91083(19) 0.11117(7) 0.0206(3) Uani . . 1.000
N N3 0.42324(10) 0.8732(2) 0.16564(8) 0.0328(3) Uani . . 1.000
C C1 -0.24525(11) 0.3491(2) 0.05116(9) 0.0253(3) Uani . . 1.000
C C2 -0.35054(11) 0.3619(3) 0.06494(9) 0.0293(4) Uani . . 1.000
C C3 -0.36862(11) 0.5519(3) 0.11228(10) 0.0299(4) Uani . . 1.000
C C4 -0.28077(11) 0.7220(2) 0.14387(9) 0.0254(3) Uani . . 1.000
C C5 -0.17819(10) 0.6966(2) 0.12589(8) 0.0206(3) Uani . . 1.000
C C6 -0.08534(10) 0.8875(2) 0.15735(8) 0.0204(3) Uani . . 1.000
C C7 0.06900(10) 1.1054(2) 0.12781(8) 0.0195(3) Uani . . 1.000
C C8 0.19102(10) 1.0180(2) 0.13730(7) 0.0202(3) Uani . . 1.000
C C9 0.26572(11) 1.1592(2) 0.11155(9) 0.0256(3) Uani . . 1.000
C C10 0.37952(12) 1.0795(3) 0.12702(10) 0.0318(4) Uani . . 1.000
C C11 0.34982(12) 0.7394(2) 0.19001(9) 0.0298(4) Uani . . 1.000
C C12 0.23415(11) 0.8019(2) 0.17731(9) 0.0258(3) Uani . . 1.000
H H1 -0.23290 0.21720 0.01910 0.0300 Uiso calc R 1.000
H H2 -0.40940 0.24250 0.04240 0.0350 Uiso calc R 1.000
H H2N -0.0255(14) 0.824(3) 0.0645(11) 0.026(4) Uiso . . 1.000
H H2O -0.0220(16) 1.371(3) 0.0699(12) 0.038(5) Uiso . . 1.000
H H3 -0.44020 0.56550 0.12300 0.0360 Uiso calc R 1.000
H H4 -0.29040 0.85360 0.17720 0.0310 Uiso calc R 1.000
H H7 0.07430 1.18470 0.18380 0.0230 Uiso calc R 1.000
H H9 0.23950 1.30840 0.08370 0.0310 Uiso calc R 1.000
H H10 0.42980 1.17870 0.10890 0.0380 Uiso calc R 1.000
H H11 0.37860 0.59140 0.21790 0.0360 Uiso calc R 1.000
H H12 0.18560 0.69880 0.19570 0.0310 Uiso calc R 1.000

loop_
_atom_type_symbol
_atom_type_description
_atom_type_scat_dispersion_real
_atom_type_scat_dispersion_imag
_atom_type_scat_source
C C 0.0033 0.0016 'International Tables Vol C Tables 4.2.6.8 and 6.1.1.4'
H H 0.0000 0.0000 'International Tables Vol C Tables 4.2.6.8 and 6.1.1.4'
N N 0.0061 0.0033 'International Tables Vol C Tables 4.2.6.8 and 6.1.1.4'
O O 0.0106 0.0060 'International Tables Vol C Tables 4.2.6.8 and 6.1.1.4'

loop_
_geom_angle_atom_site_label_1
_geom_angle_atom_site_label_2
_geom_angle_atom_site_label_3
_geom_angle_site_symmetry_1
_geom_angle_site_symmetry_2
_geom_angle_site_symmetry_3
_geom_angle
_geom_angle_publ_flag
C7 O2 H2O . . . 107.2(11) no
C1 N1 C5 . . . 117.60(12) no
C6 N2 C7 . . . 121.06(10) no
C10 N3 C11 . . . 115.87(13) no
C7 N2 H2N . . . 117.3(12) no
C6 N2 H2N . . . 120.8(12) no
N1 C1 C2 . . . 123.46(12) no
C1 C2 C3 . . . 118.60(14) no
C2 C3 C4 . . . 118.87(13) no
C3 C4 C5 . . . 118.65(12) no
N1 C5 C4 . . . 122.81(11) no
C4 C5 C6 . . . 118.26(11) no
N1 C5 C6 . . . 118.92(11) no
N2 C6 C5 . . . 115.50(11) no
O1 C6 C5 . . . 120.06(12) no
O1 C6 N2 . . . 124.37(12) no
O2 C7 N2 . . . 111.58(10) no
O2 C7 C8 . . . 108.43(10) no
N2 C7 C8 . . . 111.59(10) no
C9 C8 C12 . . . 117.93(12) no
C7 C8 C9 . . . 120.71(10) no
C7 C8 C12 . . . 121.23(11) no
C8 C9 C10 . . . 118.82(12) no
N3 C10 C9 . . . 124.42(14) no
N3 C11 C12 . . . 124.34(11) no
C8 C12 C11 . . . 118.62(12) no
N1 C1 H1 . . . 118.00 no
C2 C1 H1 . . . 118.00 no
C1 C2 H2 . . . 121.00 no
C3 C2 H2 . . . 121.00 no
C2 C3 H3 . . . 121.00 no
C4 C3 H3 . . . 121.00 no
C3 C4 H4 . . . 121.00 no
C5 C4 H4 . . . 121.00 no
O2 C7 H7 . . . 108.00 no
N2 C7 H7 . . . 108.00 no
C8 C7 H7 . . . 108.00 no
C8 C9 H9 . . . 121.00 no
C10 C9 H9 . . . 121.00 no
N3 C10 H10 . . . 118.00 no
C9 C10 H10 . . . 118.00 no
N3 C11 H11 . . . 118.00 no
C12 C11 H11 . . . 118.00 no
C8 C12 H12 . . . 121.00 no
C11 C12 H12 . . . 121.00 no

loop_
_geom_bond_atom_site_label_1
_geom_bond_atom_site_label_2
_geom_bond_site_symmetry_1
_geom_bond_site_symmetry_2
_geom_bond_distance
_geom_bond_publ_flag
O1 C6 . . 1.2226(15) no
O2 C7 . . 1.4140(15) no
O2 H2O . . 0.905(19) no
N1 C1 . . 1.3348(17) no
N1 C5 . . 1.3389(16) no
N2 C7 . . 1.4452(16) no
N2 C6 . . 1.3443(17) no
N3 C10 . . 1.332(2) no
N3 C11 . . 1.3328(19) no
N2 H2N . . 0.875(17) no
C1 C2 . . 1.379(2) no
C2 C3 . . 1.382(2) no
C3 C4 . . 1.383(2) no
C4 C5 . . 1.3881(19) no
C5 C6 . . 1.5029(17) no
C7 C8 . . 1.5141(18) no
C8 C9 . . 1.3807(18) no
C8 C12 . . 1.3861(16) no
C9 C10 . . 1.385(2) no
C11 C12 . . 1.388(2) no
C1 H1 . . 0.9500 no
C2 H2 . . 0.9500 no
C3 H3 . . 0.9500 no
C4 H4 . . 0.9500 no
C7 H7 . . 1.0000 no
C9 H9 . . 0.9500 no
C10 H10 . . 0.9500 no
C11 H11 . . 0.9500 no
C12 H12 . . 0.9500 no

loop_
_geom_hbond_atom_site_label_D
_geom_hbond_atom_site_label_H
_geom_hbond_atom_site_label_A
_geom_hbond_site_symmetry_A
_geom_hbond_distance_DH
_geom_hbond_distance_HA
_geom_hbond_distance_DA
_geom_hbond_angle_DHA
_geom_hbond_publ_flag
N2 H2N N1 . 0.875(17) 2.468(18) 2.7769(16) 101.4(13) yes
N2 H2N O2 3_575 0.875(17) 2.091(17) 2.9304(15) 160.7(16) yes
O2 H2O N1 1_565 0.905(19) 1.92(2) 2.8056(16) 167.6(17) yes
C7 H7 O1 2_555 1.00 2.43 3.3694(15) 157 yes
C12 H12 O1 2_545 0.95 2.43 3.3517(17) 163 yes

loop_
_geom_torsion_atom_site_label_1
_geom_torsion_atom_site_label_2
_geom_torsion_atom_site_label_3
_geom_torsion_atom_site_label_4
_geom_torsion_site_symmetry_1
_geom_torsion_site_symmetry_2
_geom_torsion_site_symmetry_3
_geom_torsion_site_symmetry_4
_geom_torsion
_geom_torsion_publ_flag
C5 N1 C1 C2 . . . . 0.34(19) no
C1 N1 C5 C4 . . . . 0.59(18) no
C1 N1 C5 C6 . . . . -178.08(11) no
C7 N2 C6 O1 . . . . -4.40(19) no
C7 N2 C6 C5 . . . . 172.53(10) no
C6 N2 C7 O2 . . . . -107.33(13) no
C6 N2 C7 C8 . . . . 131.21(12) no
C11 N3 C10 C9 . . . . 0.1(2) no
C10 N3 C11 C12 . . . . 0.2(2) no
N1 C1 C2 C3 . . . . -0.7(2) no
C1 C2 C3 C4 . . . . 0.1(2) no
C2 C3 C4 C5 . . . . 0.7(2) no
C3 C4 C5 N1 . . . . -1.1(2) no
C3 C4 C5 C6 . . . . 177.56(12) no
N1 C5 C6 O1 . . . . -158.19(12) no
N1 C5 C6 N2 . . . . 24.74(16) no
C4 C5 C6 O1 . . . . 23.08(17) no
C4 C5 C6 N2 . . . . -153.99(12) no
O2 C7 C8 C9 . . . . 25.04(15) no
O2 C7 C8 C12 . . . . -159.37(11) no
N2 C7 C8 C9 . . . . 148.32(11) no
N2 C7 C8 C12 . . . . -36.09(15) no
C7 C8 C9 C10 . . . . 175.51(12) no
C12 C8 C9 C10 . . . . -0.22(19) no
C7 C8 C12 C11 . . . . -175.24(11) no
C9 C8 C12 C11 . . . . 0.47(18) no
C8 C9 C10 N3 . . . . -0.1(2) no
N3 C11 C12 C8 . . . . -0.5(2) no
